data_7702507
loop_
_publ_author_name
'Cooper, James B.'
'Drew, Michael G. B.'
'Beer, Paul D.'

_publ_section_title
;
 Heteroditopic rhenium(I) and ruthenium(II) bipyridyl calix[4]arene
 receptors for binding cation--anion ion pairs
;
_journal_issue 4
_journal_name_full 'Journal of the Chemical Society, Dalton Transactions'
_journal_page_first 392
_journal_paper_doi 10.1039/b008576f
_journal_year 2001
_chemical_formula_sum 'C63 H58 Cl N4 O15 Re'
_chemical_formula_weight 1332.78
_space_group_IT_number 14
_space_group_name_Hall '-P 2yab'
_space_group_name_H-M_alt 'P 1 21/a 1'
_symmetry_cell_setting monoclinic
_symmetry_space_group_name_H-M 'P 1 21/a 1'
_atom_sites_solution_hydrogens geom
_atom_sites_solution_primary direct
_atom_sites_solution_secondary difmap
_audit_creation_method SHELXL-97
_cell_angle_alpha 90.00
_cell_angle_beta 96.769(10)
_cell_angle_gamma 90.00
_cell_formula_units_Z 4
_cell_length_a 15.947(17)
_cell_length_b 23.90(3)
_cell_length_c 16.640(19)
_cell_measurement_temperature 293(2)
_cell_volume 6298(13)
_computing_cell_refinement XDS
_computing_data_collection 'XDS (Kabsch, 1991)'
_computing_data_reduction XDS
_computing_molecular_graphics PLATON(Spek,1994)
_computing_structure_refinement 'SHELXL-93 (Sheldrick, 1993)'
_computing_structure_solution 'SHELXS-86 (Sheldrick, 1990)'
_diffrn_ambient_temperature 293(2)
_diffrn_measurement_device 'Marresearch Image Plate'
_diffrn_measurement_method '95 frames at 2^o intervals, counting time 2 min.'
_diffrn_radiation_monochromator graphite
_diffrn_radiation_source 'fine-focus sealed tube'
_diffrn_radiation_type MoK\a
_diffrn_radiation_wavelength 0.71073
_diffrn_reflns_av_R_equivalents 0.0649
_diffrn_reflns_av_sigmaI/netI 0.1213
_diffrn_reflns_limit_h_max 18
_diffrn_reflns_limit_h_min 0
_diffrn_reflns_limit_k_max 29
_diffrn_reflns_limit_k_min -29
_diffrn_reflns_limit_l_max 19
_diffrn_reflns_limit_l_min -19
_diffrn_reflns_number 17787
_diffrn_reflns_theta_max 26.04
_diffrn_reflns_theta_min 1.88
_exptl_absorpt_coefficient_mu 2.039
_exptl_absorpt_correction_T_max 1.000
_exptl_absorpt_correction_T_min 0.303
_exptl_absorpt_correction_type 'DIFABS(Walker and Stuart, 1983)'
_exptl_crystal_density_diffrn 1.406
_exptl_crystal_density_method 'not measured'
_exptl_crystal_F_000 2704
_refine_diff_density_max 2.584
_refine_diff_density_min -1.092
_refine_diff_density_rms 0.147
_refine_ls_extinction_method none
_refine_ls_goodness_of_fit_ref 0.928
_refine_ls_hydrogen_treatment mixed
_refine_ls_matrix_type full
_refine_ls_number_parameters 733
_refine_ls_number_reflns 10509
_refine_ls_number_restraints 15
_refine_ls_restrained_S_all 0.930
_refine_ls_R_factor_all 0.2151
_refine_ls_R_factor_gt 0.0961
_refine_ls_shift/su_max 3.288
_refine_ls_shift/su_mean 0.062
_refine_ls_structure_factor_coef Fsqd
_refine_ls_weighting_details 'w=1/[\s^2^(Fo^2^)+(0.1848P)^2^+0.0000P] where P=(Fo^2^+2Fc^2^)/3'
_refine_ls_weighting_scheme calc
_refine_ls_wR_factor_gt 0.2500
_refine_ls_wR_factor_ref 0.3055
_reflns_number_gt 4314
_reflns_number_total 10509
_reflns_threshold_expression >2sigma(I)
_cod_data_source_file b008576f.txt
_cod_data_source_block 1
_cod_depositor_comments
;
The following automatic conversions were performed:

data item '_refine_ls_weighting_scheme' value 'calc
w=1/[\s^2^(Fo^2^)+(0.1848P)^2^+0.0000P] where P=(Fo^2^+2Fc^2^)/3' was
changed to 'calc'. A new data item '_refine_ls_weighting_details' was
created with the value set to
'w=1/[\s^2^(Fo^2^)+(0.1848P)^2^+0.0000P] where P=(Fo^2^+2Fc^2^)/3'.

Automatic conversion script
Id: cif_fix_values 6909 2019-04-08 15:41:33Z antanas 
;
_cod_original_cell_volume 6298(12)
_cod_original_sg_symbol_H-M P21/a
_cod_database_code 7702507

loop_
_symmetry_equiv_pos_as_xyz
'x, y, z'
'-x+1/2, y+1/2, -z'
'-x, -y, -z'
'x-1/2, -y-1/2, z'

loop_
_atom_site_label
_atom_site_type_symbol
_atom_site_fract_x
_atom_site_fract_y
_atom_site_fract_z
_atom_site_U_iso_or_equiv
_atom_site_adp_type
_atom_site_occupancy
_atom_site_calc_flag
_atom_site_refinement_flags
Re1 Re 0.26370(4) 0.10708(2) 0.14822(4) 0.0870(3) Uani 1 d .
Cl1 Cl 0.2891(3) 0.0523(2) 0.2723(3) 0.1270(16) Uani 1 d .
C300 C 0.3700(13) 0.0835(8) 0.1115(12) 0.120(7) Uani 1 d .
O300 O 0.4297(9) 0.0688(6) 0.0863(13) 0.188(9) Uani 1 d .
C100 C 0.2355(8) 0.1464(6) 0.0433(10) 0.067(4) Uani 1 d .
O100 O 0.2243(7) 0.1685(6) -0.0078(10) 0.128(5) Uani 1 d .
C200 C 0.3210(12) 0.1726(8) 0.1923(12) 0.126(6) Uani 1 d .
O200 O 0.3521(10) 0.2129(7) 0.2208(10) 0.172(6) Uani 1 d .
N199 N 0.1392(8) 0.1199(5) 0.1868(7) 0.083(3) Uani 1 d .
N175 N 0.1889(6) 0.0371(4) 0.1032(6) 0.066(3) Uani 1 d .
C174 C 0.2153(8) -0.0059(6) 0.0599(9) 0.081(4) Uani 1 d .
H174 H 0.2698 -0.0036 0.0456 0.097 Uiso 1 calc R
C173 C 0.1694(8) -0.0523(5) 0.0351(9) 0.080(4) Uani 1 d .
H173 H 0.1930 -0.0802 0.0060 0.096 Uiso 1 calc R
C172 C 0.0882(6) -0.0572(5) 0.0534(7) 0.056(3) Uani 1 d .
C171 C 0.0571(7) -0.0135(5) 0.0957(8) 0.070(3) Uani 1 d .
H171 H 0.0019 -0.0144 0.1086 0.084 Uiso 1 calc R
C170 C 0.1116(9) 0.0334(5) 0.1195(8) 0.069(3) Uani 1 d .
C169 C 0.0804(8) 0.0798(5) 0.1663(9) 0.078(4) Uani 1 d .
C168 C 0.0001(10) 0.0860(6) 0.1867(10) 0.093(4) Uani 1 d .
H168 H -0.0391 0.0574 0.1756 0.112 Uiso 1 calc R
C167 C -0.0231(10) 0.1354(7) 0.2245(9) 0.095(4) Uani 1 d .
C166 C -0.1194(12) 0.1401(9) 0.2415(15) 0.164(9) Uani 1 d .
H16A H -0.1516 0.1105 0.2137 0.197 Uiso 1 calc R
H16B H -0.1419 0.1755 0.2223 0.197 Uiso 1 calc R
H16C H -0.1226 0.1371 0.2986 0.197 Uiso 1 calc R
C165 C 0.0383(11) 0.1730(6) 0.2458(10) 0.091(4) Uani 1 d .
H165 H 0.0254 0.2050 0.2738 0.109 Uiso 1 calc R
C164 C 0.1148(10) 0.1662(6) 0.2286(9) 0.083(4) Uani 1 d .
H164 H 0.1549 0.1934 0.2450 0.100 Uiso 1 calc R
C163 C 0.0328(8) -0.1066(5) 0.0316(7) 0.061(3) Uani 1 d .
O162 O -0.0449(5) -0.1033(3) 0.0300(6) 0.076(2) Uani 1 d .
N161 N 0.0767(6) -0.1537(4) 0.0208(6) 0.071(3) Uani 1 d .
H161 H 0.1307 -0.1506 0.0246 0.085 Uiso 1 calc R
C160 C 0.0423(7) -0.2080(5) 0.0038(7) 0.056(3) Uani 1 d .
C159 C -0.0335(8) -0.2172(6) -0.0394(8) 0.078(4) Uani 1 d .
H159 H -0.0650 -0.1866 -0.0602 0.093 Uiso 1 calc R
C158 C -0.0663(8) -0.2705(6) -0.0542(9) 0.086(4) Uani 1 d .
H158 H -0.1187 -0.2755 -0.0843 0.104 Uiso 1 calc R
C157 C -0.0209(8) -0.3149(6) -0.0240(10) 0.091(4) Uani 1 d .
H157 H -0.0419 -0.3509 -0.0328 0.110 Uiso 1 calc R
C156 C 0.0588(8) -0.3062(6) 0.0211(8) 0.080(4) Uani 1 d .
H156 H 0.0899 -0.3368 0.0426 0.097 Uiso 1 calc R
C155 C 0.0907(7) -0.2534(5) 0.0336(8) 0.066(3) Uani 1 d .
N154 N 0.1668(5) -0.2496(4) 0.0915(6) 0.064(3) Uani 1 d .
H154 H 0.1683 -0.2675 0.1365 0.077 Uiso 1 calc R
C152 C 0.2356(7) -0.2188(6) 0.0773(9) 0.070(3) Uani 1 d .
C151 C 0.3105(7) -0.2224(6) 0.1391(9) 0.083(4) Uani 1 d .
H15A H 0.3604 -0.2288 0.1123 0.100 Uiso 1 calc R
H15B H 0.3176 -0.1870 0.1676 0.100 Uiso 1 calc R
O153 O 0.2409(5) -0.1858(4) 0.0226(6) 0.083(3) Uani 1 d .
O150 O 0.3029(4) -0.2673(3) 0.1979(5) 0.073(2) Uani 1 d .
C16 C 0.3592(7) -0.2600(5) 0.2687(8) 0.065(3) Uani 1 d .
C11 C 0.4449(7) -0.2782(5) 0.2658(8) 0.072(3) Uani 1 d .
C12 C 0.5020(7) -0.2673(5) 0.3359(8) 0.070(3) Uani 1 d .
H12 H 0.5578 -0.2788 0.3374 0.084 Uiso 1 calc R
C13 C 0.4776(7) -0.2410(6) 0.3996(9) 0.086(4) Uani 1 d .
H13 H 0.5176 -0.2308 0.4424 0.103 Uiso 1 calc R
C14 C 0.3921(8) -0.2285(7) 0.4028(9) 0.099(5) Uani 1 d .
H14 H 0.3763 -0.2131 0.4501 0.119 Uiso 1 calc R
C15 C 0.3313(7) -0.2379(6) 0.3399(9) 0.083(4) Uani 1 d .
C17 C 0.2393(7) -0.2285(6) 0.3459(10) 0.085(4) Uani 1 d .
H17A H 0.2060 -0.2426 0.2977 0.102 Uiso 1 calc R
H17B H 0.2283 -0.1887 0.3498 0.102 Uiso 1 calc R
C21 C 0.2141(8) -0.2581(10) 0.4197(10) 0.090(5) Uani 1 d .
C22 C 0.2013(9) -0.2278(11) 0.486(2) 0.158(9) Uani 1 d .
H22 H 0.1985 -0.1890 0.4824 0.190 Uiso 1 calc R
C23 C 0.1919(11) -0.2557(12) 0.5623(12) 0.121(7) Uani 1 d .
H23 H 0.1806 -0.2348 0.6069 0.145 Uiso 1 calc R
C24 C 0.1993(12) -0.3097(11) 0.5679(15) 0.126(7) Uani 1 d .
H24 H 0.1953 -0.3275 0.6170 0.151 Uiso 1 calc R
C25 C 0.2133(11) -0.3407(10) 0.5002(14) 0.113(6) Uani 1 d .
C26 C 0.2164(8) -0.3118(10) 0.4296(13) 0.101(5) Uani 1 d .
C27 C 0.2358(10) -0.3985(12) 0.5157(11) 0.151(11) Uani 1 d .
H27A H 0.1994 -0.4223 0.4796 0.181 Uiso 1 calc R
H27B H 0.2272 -0.4079 0.5708 0.181 Uiso 1 calc R
C31 C 0.3282(11) -0.4094(8) 0.5035(12) 0.108(6) Uani 1 d .
C32 C 0.3891(11) -0.3767(8) 0.5456(10) 0.112(6) Uani 1 d .
H32 H 0.3745 -0.3514 0.5841 0.134 Uiso 1 calc R
C33 C 0.4722(11) -0.3815(7) 0.5304(11) 0.101(5) Uani 1 d .
H33 H 0.5140 -0.3611 0.5611 0.121 Uiso 1 calc R
C34 C 0.4926(10) -0.4147(8) 0.4728(11) 0.101(5) Uani 1 d .
H34 H 0.5488 -0.4148 0.4628 0.121 Uiso 1 calc R
C35 C 0.4361(10) -0.4507(8) 0.4244(10) 0.103(5) Uani 1 d .
C36 C 0.3551(11) -0.4485(8) 0.4432(11) 0.104(5) Uani 1 d .
C37 C 0.4567(10) -0.4865(6) 0.3563(9) 0.096(4) Uani 1 d .
H37A H 0.4054 -0.4993 0.3244 0.115 Uiso 1 calc R
H37B H 0.4891 -0.5189 0.3766 0.115 Uiso 1 calc R
C43 C 0.6437(9) -0.4169(7) 0.2633(9) 0.087(4) Uani 1 d .
H43 H 0.7015 -0.4214 0.2630 0.104 Uiso 1 calc R
C42 C 0.5946(9) -0.4571(7) 0.3029(9) 0.090(4) Uani 1 d .
H42 H 0.6214 -0.4884 0.3274 0.107 Uiso 1 calc R
C41 C 0.5082(9) -0.4501(6) 0.3052(9) 0.084(4) Uani 1 d .
C44 C 0.6028(8) -0.3725(6) 0.2269(8) 0.079(4) Uani 1 d .
H44 H 0.6341 -0.3458 0.2026 0.095 Uiso 1 calc R
C45 C 0.5150(7) -0.3647(5) 0.2240(7) 0.063(3) Uani 1 d .
C46 C 0.4683(8) -0.4051(6) 0.2626(8) 0.080(4) Uani 1 d .
C47 C 0.4763(7) -0.3095(5) 0.1966(8) 0.076(4) Uani 1 d .
H47A H 0.4297 -0.3159 0.1547 0.092 Uiso 1 calc R
H47B H 0.5181 -0.2869 0.1736 0.092 Uiso 1 calc R
O250 O 0.2256(5) -0.3445(5) 0.3600(6) 0.091(3) Uani 1 d .
C251 C 0.1604(11) -0.3828(7) 0.3326(9) 0.108(5) Uani 1 d .
H25A H 0.1861 -0.4182 0.3207 0.129 Uiso 1 calc R
H25B H 0.1263 -0.3893 0.3762 0.129 Uiso 1 calc R
C252 C 0.1067(8) -0.3656(6) 0.2633(10) 0.079(4) Uani 1 d .
O253 O 0.0380(6) -0.3947(4) 0.2507(7) 0.098(3) Uani 1 d .
O254 O 0.1186(5) -0.3258(5) 0.2167(7) 0.104(3) Uani 1 d .
C256 C -0.0937(12) -0.4215(10) 0.1811(19) 0.222(15) Uani 1 d .
H25C H -0.0817 -0.4461 0.2266 0.267 Uiso 1 calc R
H25D H -0.1049 -0.4433 0.1325 0.267 Uiso 1 calc R
H25E H -0.1421 -0.3990 0.1881 0.267 Uiso 1 calc R
C255 C -0.0205(11) -0.3850(7) 0.1747(16) 0.152(10) Uani 1 d .
H25F H -0.0378 -0.3461 0.1706 0.183 Uiso 1 calc R
H25G H 0.0068 -0.3947 0.1275 0.183 Uiso 1 calc R
O450 O 0.3832(5) -0.3995(3) 0.2642(6) 0.075(2) Uani 1 d .
C451 C 0.3292(9) -0.4013(7) 0.1881(11) 0.100(5) Uani 1 d .
H45A H 0.2847 -0.3735 0.1877 0.120 Uiso 1 calc R
H45B H 0.3616 -0.3935 0.1437 0.120 Uiso 1 calc R
C452 C 0.2933(10) -0.4566(8) 0.1800(10) 0.100(5) Uani 1 d .
O453 O 0.3341(7) -0.5020(5) 0.1762(9) 0.135(5) Uani 1 d .
O454 O 0.2097(6) -0.4591(5) 0.1597(11) 0.169(7) Uani 1 d D
C455 C 0.1669(18) -0.5111(10) 0.135(2) 0.26(2) Uani 1 d D
H45C H 0.2089 -0.5403 0.1342 0.318 Uiso 1 calc R
H45D H 0.1387 -0.5068 0.0809 0.318 Uiso 1 calc R
C456 C 0.104(2) -0.5293(15) 0.189(3) 0.63(8) Uani 1 d D
H45E H 0.0622 -0.5004 0.1918 0.751 Uiso 1 calc R
H45F H 0.1315 -0.5364 0.2426 0.751 Uiso 1 calc R
H45G H 0.0763 -0.5629 0.1681 0.751 Uiso 1 calc R
O350 O 0.2902(6) -0.4797(5) 0.3995(8) 0.117(4) Uani 1 d D
C351 C 0.2839(11) -0.5347(10) 0.4292(16) 0.184(11) Uani 1 d D
H35A H 0.3146 -0.5390 0.4827 0.221 Uiso 1 calc R
H35B H 0.3035 -0.5622 0.3929 0.221 Uiso 1 calc R
C352 C 0.1869(16) -0.5383(12) 0.431(2) 0.37(3) Uiso 1 d D
O353 O 0.172(2) -0.577(2) 0.477(2) 0.62(2) Uiso 1 d D
O354 O 0.163(2) -0.547(2) 0.348(2) 0.62(2) Uiso 1 d D
C355 C 0.168(5) -0.607(3) 0.339(4) 0.62(2) Uiso 1 d D
H35C H 0.2247 -0.6188 0.3585 0.746 Uiso 1 calc R
H35D H 0.1577 -0.6158 0.2818 0.746 Uiso 1 calc R
C356 C 0.105(5) -0.640(3) 0.384(4) 0.62(2) Uiso 1 d D
H35E H 0.1175 -0.6790 0.3808 0.746 Uiso 1 calc R
H35F H 0.0489 -0.6327 0.3589 0.746 Uiso 1 calc R
H35G H 0.1107 -0.6282 0.4393 0.746 Uiso 1 calc R

loop_
_atom_site_aniso_label
_atom_site_aniso_U_11
_atom_site_aniso_U_22
_atom_site_aniso_U_33
_atom_site_aniso_U_23
_atom_site_aniso_U_13
_atom_site_aniso_U_12
Re1 0.0880(5) 0.0819(5) 0.0908(6) 0.0056(4) 0.0098(3) -0.0141(3)
Cl1 0.146(4) 0.119(3) 0.112(4) 0.007(3) -0.003(3) -0.004(3)
C300 0.124(15) 0.100(12) 0.128(16) 0.034(12) -0.015(12) -0.052(11)
O300 0.098(9) 0.124(11) 0.35(3) 0.056(13) 0.069(12) 0.011(8)
C100 0.049(7) 0.061(9) 0.093(13) 0.005(8) 0.011(7) -0.009(5)
O100 0.083(7) 0.130(12) 0.171(15) 0.011(10) 0.017(8) -0.016(7)
C200 0.145(15) 0.105(14) 0.134(17) -0.029(12) 0.043(12) -0.035(11)
O200 0.193(14) 0.139(12) 0.179(15) -0.031(11) 0.007(11) -0.076(10)
N199 0.106(9) 0.078(8) 0.067(8) -0.001(6) 0.014(6) -0.011(6)
N175 0.061(6) 0.060(6) 0.083(8) 0.007(6) 0.030(5) 0.003(4)
C174 0.065(7) 0.074(9) 0.105(12) 0.018(9) 0.020(7) -0.005(6)
C173 0.095(10) 0.059(8) 0.092(11) -0.003(7) 0.035(8) 0.004(6)
C172 0.055(6) 0.054(7) 0.060(8) 0.015(6) 0.007(5) 0.007(5)
C171 0.066(7) 0.081(9) 0.063(9) 0.024(7) 0.012(6) 0.008(6)
C170 0.099(10) 0.047(7) 0.059(9) 0.007(6) 0.008(7) 0.006(6)
C169 0.080(9) 0.065(8) 0.089(11) 0.011(8) 0.006(7) -0.004(7)
C168 0.102(11) 0.065(8) 0.112(14) 0.005(9) 0.011(9) 0.002(7)
C167 0.122(12) 0.082(10) 0.081(12) -0.021(9) 0.019(9) 0.013(9)
C166 0.128(15) 0.141(17) 0.23(3) -0.066(18) 0.058(15) 0.023(13)
C165 0.115(12) 0.069(9) 0.089(12) -0.017(8) 0.011(9) -0.002(8)
C164 0.104(11) 0.060(9) 0.085(11) -0.005(8) 0.006(8) -0.009(7)
C163 0.078(8) 0.055(7) 0.050(8) 0.002(6) 0.010(6) 0.003(6)
O162 0.059(5) 0.068(5) 0.101(7) -0.003(5) 0.016(4) 0.009(4)
N161 0.061(6) 0.070(7) 0.083(8) 0.007(6) 0.013(5) 0.011(5)
C160 0.066(7) 0.052(7) 0.050(8) -0.008(6) 0.009(6) -0.007(5)
C159 0.077(8) 0.090(10) 0.067(10) 0.001(8) 0.012(7) 0.010(7)
C158 0.078(8) 0.086(10) 0.090(11) -0.025(8) -0.012(8) 0.004(7)
C157 0.078(9) 0.074(9) 0.121(14) -0.018(9) 0.009(8) -0.010(7)
C156 0.087(9) 0.079(9) 0.069(10) -0.013(7) -0.018(7) 0.015(7)
C155 0.063(7) 0.078(9) 0.057(8) -0.010(7) 0.006(6) 0.001(6)
N154 0.059(6) 0.070(6) 0.061(7) 0.006(5) 0.000(5) 0.004(4)
C152 0.070(8) 0.065(8) 0.076(11) 0.002(7) 0.018(7) 0.009(6)
C151 0.063(8) 0.078(9) 0.109(12) 0.017(9) 0.009(7) 0.004(6)
O153 0.061(5) 0.098(7) 0.089(7) 0.017(6) 0.009(4) 0.005(4)
O150 0.052(4) 0.076(6) 0.088(7) -0.005(5) -0.001(4) -0.002(4)
C16 0.055(7) 0.062(7) 0.078(10) 0.002(7) 0.005(7) -0.002(5)
C11 0.059(7) 0.081(9) 0.077(10) 0.008(7) 0.020(7) -0.003(6)
C12 0.062(7) 0.071(8) 0.078(10) -0.019(7) 0.011(7) 0.003(5)
C13 0.058(8) 0.106(11) 0.092(12) -0.028(9) 0.001(7) -0.005(6)
C14 0.075(9) 0.153(15) 0.070(10) -0.051(10) 0.005(8) -0.001(8)
C15 0.047(7) 0.119(11) 0.081(10) -0.030(9) 0.002(7) 0.001(6)
C17 0.050(7) 0.089(10) 0.115(14) -0.012(9) 0.005(7) 0.006(6)
C21 0.058(8) 0.142(16) 0.070(12) -0.018(12) 0.010(7) 0.033(9)
C22 0.051(10) 0.21(2) 0.22(3) -0.02(3) 0.006(13) 0.026(10)
C23 0.114(14) 0.19(2) 0.063(13) -0.038(14) 0.020(10) 0.018(14)
C24 0.113(13) 0.128(17) 0.14(2) 0.012(16) 0.012(12) -0.014(12)
C25 0.105(13) 0.150(17) 0.089(15) -0.014(15) 0.033(10) 0.035(11)
C26 0.052(8) 0.137(17) 0.114(18) 0.020(15) 0.017(8) 0.021(8)
C27 0.079(11) 0.31(4) 0.068(12) 0.061(16) 0.045(9) 0.002(14)
C31 0.096(12) 0.123(14) 0.104(15) 0.047(12) 0.011(11) 0.005(10)
C32 0.096(12) 0.176(18) 0.063(11) 0.004(11) 0.007(9) 0.010(11)
C33 0.098(12) 0.132(14) 0.070(12) -0.001(10) -0.003(9) 0.017(9)
C34 0.090(11) 0.132(14) 0.079(13) 0.014(11) 0.003(10) 0.012(10)
C35 0.075(10) 0.153(15) 0.079(12) 0.043(12) 0.003(9) 0.017(9)
C36 0.104(13) 0.111(13) 0.095(14) 0.022(11) -0.002(11) 0.011(10)
C37 0.124(12) 0.090(11) 0.076(11) 0.007(9) 0.025(9) 0.023(9)
C43 0.070(8) 0.110(11) 0.078(11) -0.004(9) -0.001(8) 0.014(8)
C42 0.089(10) 0.103(11) 0.074(11) -0.007(9) -0.003(8) 0.037(8)
C41 0.097(10) 0.088(10) 0.068(10) 0.006(8) 0.019(8) 0.019(8)
C44 0.076(9) 0.107(10) 0.056(9) -0.017(8) 0.016(7) -0.004(7)
C45 0.054(7) 0.081(8) 0.054(8) -0.001(7) 0.007(6) 0.013(6)
C46 0.070(9) 0.115(12) 0.053(9) -0.006(8) 0.005(7) 0.007(7)
C47 0.067(7) 0.086(9) 0.078(10) -0.001(8) 0.017(7) -0.008(6)
O250 0.080(6) 0.114(8) 0.078(7) -0.017(6) 0.007(5) -0.004(5)
C251 0.121(12) 0.135(14) 0.059(10) 0.013(10) -0.019(9) -0.019(10)
C252 0.076(9) 0.071(9) 0.092(12) 0.021(8) 0.015(8) 0.008(7)
O253 0.078(6) 0.085(7) 0.131(10) 0.022(6) 0.015(6) -0.015(5)
O254 0.076(6) 0.101(8) 0.133(10) 0.005(7) 0.001(6) -0.008(5)
C256 0.106(15) 0.17(2) 0.37(4) -0.04(3) -0.05(2) -0.043(14)
C255 0.097(12) 0.118(15) 0.22(3) 0.068(15) -0.054(15) -0.019(10)
O450 0.067(5) 0.083(6) 0.079(7) 0.014(5) 0.018(5) 0.004(4)
C451 0.072(9) 0.114(13) 0.112(14) 0.008(10) 0.002(9) 0.000(8)
C452 0.086(11) 0.114(14) 0.098(13) 0.009(10) 0.008(9) 0.010(9)
O453 0.117(9) 0.092(8) 0.197(15) -0.007(9) 0.020(8) 0.002(7)
O454 0.052(6) 0.135(10) 0.32(2) -0.012(11) 0.010(8) -0.018(6)
C455 0.18(2) 0.16(3) 0.46(6) -0.10(3) 0.06(3) -0.08(2)
C456 0.54(10) 0.23(4) 0.97(17) 0.21(7) -0.48(10) -0.19(5)
O350 0.096(7) 0.117(9) 0.139(11) 0.037(8) 0.013(7) 0.007(6)
C351 0.142(17) 0.17(2) 0.23(3) 0.11(2) -0.009(17) -0.025(15)

loop_
_atom_type_symbol
_atom_type_description
_atom_type_scat_dispersion_real
_atom_type_scat_dispersion_imag
_atom_type_scat_source
C C 0.0033 0.0016 'International Tables Vol C Tables 4.2.6.8 and 6.1.1.4'
H H 0.0000 0.0000 'International Tables Vol C Tables 4.2.6.8 and 6.1.1.4'
N N 0.0061 0.0033 'International Tables Vol C Tables 4.2.6.8 and 6.1.1.4'
O O 0.0106 0.0060 'International Tables Vol C Tables 4.2.6.8 and 6.1.1.4'
Re Re -1.0185 7.2310 'International Tables Vol C Tables 4.2.6.8 and 6.1.1.4'
Cl Cl 0.1484 0.1585 'International Tables Vol C Tables 4.2.6.8 and 6.1.1.4'

loop_
_geom_angle_atom_site_label_1
_geom_angle_atom_site_label_2
_geom_angle_atom_site_label_3
_geom_angle
C200 Re1 C300 87.9(7)
C200 Re1 C100 89.9(7)
C300 Re1 C100 88.7(7)
C200 Re1 N175 174.4(6)
C300 Re1 N175 97.7(6)
C100 Re1 N175 90.2(5)
C200 Re1 N199 100.5(6)
C300 Re1 N199 171.1(5)
C100 Re1 N199 94.1(5)
N175 Re1 N199 73.9(4)
C200 Re1 Cl1 95.2(6)
C300 Re1 Cl1 92.7(5)
C100 Re1 Cl1 174.8(4)
N175 Re1 Cl1 84.6(3)
N199 Re1 Cl1 83.8(3)
O300 C300 Re1 176(2)
O100 C100 Re1 175.6(16)
O200 C200 Re1 176.6(18)
C169 N199 C164 117.6(13)
C169 N199 Re1 117.0(10)
C164 N199 Re1 125.4(10)
C170 N175 C174 115.1(11)
C170 N175 Re1 119.1(8)
C174 N175 Re1 125.8(8)
N175 C174 C173 126.1(13)
C174 C173 C172 119.3(12)
C173 C172 C171 117.0(11)
C173 C172 C163 124.2(11)
C171 C172 C163 118.8(10)
C172 C171 C170 119.0(11)
N175 C170 C171 123.5(11)
N175 C170 C169 116.5(11)
C171 C170 C169 120.0(12)
N199 C169 C168 120.0(14)
N199 C169 C170 113.5(13)
C168 C169 C170 126.4(13)
C169 C168 C167 120.2(14)
C165 C167 C168 117.2(15)
C165 C167 C166 126.2(15)
C168 C167 C166 116.6(15)
C164 C165 C167 122.1(15)
C165 C164 N199 122.6(13)
O162 C163 N161 125.9(11)
O162 C163 C172 121.0(10)
N161 C163 C172 113.0(10)
C163 N161 C160 126.4(10)
C159 C160 C155 119.3(11)
C159 C160 N161 123.6(11)
C155 C160 N161 117.1(10)
C160 C159 C158 122.6(12)
C157 C158 C159 118.8(12)
C158 C157 C156 119.5(13)
C155 C156 C157 120.7(12)
C156 C155 C160 119.0(11)
C156 C155 N154 115.0(11)
C160 C155 N154 124.8(10)
C152 N154 C155 122.8(11)
O153 C152 N154 127.4(12)
O153 C152 C151 115.9(12)
N154 C152 C151 116.5(12)
O150 C151 C152 112.5(10)
C16 O150 C151 111.9(9)
O150 C16 C15 121.0(10)
O150 C16 C11 116.7(12)
C15 C16 C11 122.2(11)
C12 C11 C16 115.9(12)
C12 C11 C47 118.8(11)
C16 C11 C47 125.3(12)
C13 C12 C11 121.6(12)
C12 C13 C14 120.5(13)
C15 C14 C13 122.9(13)
C14 C15 C16 116.1(11)
C14 C15 C17 122.6(13)
C16 C15 C17 121.2(11)
C15 C17 C21 109.8(12)
C26 C21 C22 116(2)
C26 C21 C17 124.2(17)
C22 C21 C17 119(2)
C21 C22 C23 120(2)
C24 C23 C22 120(2)
C23 C24 C25 120(2)
C26 C25 C24 117(2)
C26 C25 C27 127.1(19)
C24 C25 C27 115(2)
C21 C26 C25 127(2)
C21 C26 O250 116.6(19)
C25 C26 O250 116.1(19)
C25 C27 C31 111.3(16)
C32 C31 C36 117.6(17)
C32 C31 C27 118(2)
C36 C31 C27 124.1(19)
C31 C32 C33 119.7(18)
C34 C33 C32 120.6(17)
C33 C34 C35 125.6(17)
C36 C35 C34 113.6(18)
C36 C35 C37 119.7(17)
C34 C35 C37 126.7(16)
C35 C36 O350 121.3(18)
C35 C36 C31 122.7(18)
O350 C36 C31 115.7(16)
C35 C37 C41 106.1(13)
C44 C43 C42 117.9(13)
C41 C42 C43 121.5(13)
C42 C41 C46 118.1(14)
C42 C41 C37 123.1(13)
C46 C41 C37 118.6(13)
C43 C44 C45 123.0(14)
C44 C45 C46 117.9(12)
C44 C45 C47 119.8(12)
C46 C45 C47 121.1(11)
O450 C46 C41 117.3(13)
O450 C46 C45 121.1(12)
C41 C46 C45 121.4(12)
C45 C47 C11 111.3(11)
C26 O250 C251 118.4(12)
C252 C251 O250 115.2(14)
O254 C252 O253 119.6(13)
O254 C252 C251 127.1(14)
O253 C252 C251 113.3(14)
C252 O253 C255 119.0(12)
C256 C255 O253 105.5(18)
C46 O450 C451 118.1(11)
C452 C451 O450 107.4(13)
O453 C452 O454 116.7(16)
O453 C452 C451 126.1(15)
O454 C452 C451 115.9(14)
C452 O454 C455 122.1(18)
O454 C455 C456 114.4(18)
C36 O350 C351 113.0(14)
O350 C351 C352 99.9(15)
O353 C352 O354 116(2)
O353 C352 C351 108(2)
O354 C352 C351 98.5(17)
C352 O354 C355 104.1(19)
O354 C355 C356 114(5)

loop_
_geom_bond_atom_site_label_1
_geom_bond_atom_site_label_2
_geom_bond_distance
Re1 C200 1.915(19)
Re1 C300 1.95(3)
Re1 C100 1.987(16)
Re1 N175 2.138(10)
Re1 N199 2.179(12)
Re1 Cl1 2.438(5)
C300 O300 1.14(2)
C100 O100 1.000(16)
C200 O200 1.160(19)
N199 C169 1.354(16)
N199 C164 1.388(17)
N175 C170 1.295(15)
N175 C174 1.350(16)
C174 C173 1.366(17)
C173 C172 1.369(16)
C172 C171 1.383(16)
C172 C163 1.495(15)
C171 C170 1.445(17)
C170 C169 1.476(18)
C169 C168 1.371(19)
C168 C167 1.41(2)
C167 C165 1.35(2)
C167 C166 1.60(2)
C165 C164 1.295(19)
C163 O162 1.239(14)
C163 N161 1.347(14)
N161 C160 1.426(14)
C160 C159 1.349(15)
C160 C155 1.388(16)
C159 C158 1.389(18)
C158 C157 1.347(18)
C157 C156 1.413(17)
C156 C155 1.369(17)
C155 N154 1.460(14)
N154 C152 1.365(15)
C152 O153 1.214(15)
C152 C151 1.484(17)
C151 O150 1.467(15)
O150 C16 1.405(14)
C16 C15 1.416(18)
C16 C11 1.441(16)
C11 C12 1.417(17)
C11 C47 1.507(17)
C12 C13 1.329(18)
C13 C14 1.404(17)
C14 C15 1.359(17)
C15 C17 1.499(16)
C17 C21 1.51(2)
C21 C26 1.29(2)
C21 C22 1.35(3)
C22 C23 1.46(3)
C23 C24 1.30(3)
C24 C25 1.39(3)
C25 C26 1.37(2)
C25 C27 1.44(3)
C26 O250 1.42(2)
C27 C31 1.53(2)
C31 C32 1.37(2)
C31 C36 1.47(2)
C32 C33 1.38(2)
C33 C34 1.31(2)
C34 C35 1.42(2)
C35 C36 1.37(2)
C35 C37 1.49(2)
C36 O350 1.407(19)
C37 C41 1.52(2)
C43 C44 1.350(19)
C43 C42 1.45(2)
C42 C41 1.393(18)
C41 C46 1.399(18)
C44 C45 1.407(16)
C45 C46 1.418(18)
C45 C47 1.506(17)
C46 O450 1.368(15)
O250 C251 1.419(17)
C251 C252 1.414(19)
C252 O254 1.256(16)
C252 O253 1.294(16)
O253 C255 1.50(2)
C256 C255 1.47(3)
O450 C451 1.444(17)
C451 C452 1.44(2)
C452 O453 1.269(18)
C452 O454 1.338(17)
O454 C455 1.450(13)
C455 C456 1.49(2)
O350 C351 1.41(2)
C351 C352 1.553(18)
C352 O353 1.228(19)
C352 O354 1.40(2)
O354 C355 1.44(2)
C355 C356 1.53(2)
